data_1516232
loop_
_publ_author_name
'Chou, Chih-Ming'
'Saito, Shohei'
'Yamaguchi, Shigehiro'

_publ_section_title
;
 Heterotriangulenes \p-Expanded at Bridging Positions.
;
_journal_issue 11
_journal_name_full 'Organic letters'
_journal_page_first 2868
_journal_page_last 2871
_journal_paper_doi 10.1021/ol501004g
_journal_volume 16
_journal_year 2014
_chemical_formula_moiety 'C78 H36 F15 N, 0.5(C7 H8), (C H4 O)'
_chemical_formula_sum 'C82.5 H44 F15 N O'
_chemical_formula_weight 1350.18
_chemical_name_systematic
;
diphenylvinyliene-substituted heterotriangulene
;
_space_group_crystal_system triclinic
_space_group_IT_number 2
_space_group_name_Hall '-P 1'
_space_group_name_H-M_alt 'P -1'
_symmetry_space_group_name_Hall '-P 1'
_symmetry_space_group_name_H-M 'P -1'
_atom_sites_solution_hydrogens geom
_audit_creation_method SHELXL-2013
_audit_update_record
;
2014-03-08 # Formatted by publCIF
;
_cell_angle_alpha 110.4825(4)
_cell_angle_beta 91.5392(17)
_cell_angle_gamma 117.7601(13)
_cell_formula_units_Z 2
_cell_length_a 14.729(3)
_cell_length_b 15.302(3)
_cell_length_c 17.015(3)
_cell_measurement_reflns_used 6173
_cell_measurement_temperature 103(2)
_cell_measurement_theta_max 25.3
_cell_measurement_theta_min 3.0
_cell_volume 3094.5(10)
_computing_cell_refinement 'RAPID AUTO (Rigaku, 2011)'
_computing_data_collection 'RAPID AUTO (Rigaku, 2011)'
_computing_data_reduction 'RAPID AUTO (Rigaku, 2011)'
_computing_structure_refinement 'SHELXL-2013 (Sheldrick, 2013)'
_computing_structure_solution 'SHELXS-2013 (Sheldrick, 2013)'
_diffrn_ambient_temperature 103(2)
_diffrn_detector_area_resol_mean 28.5714
_diffrn_measured_fraction_theta_full 0.984
_diffrn_measured_fraction_theta_max 0.983
_diffrn_measurement_device_type
;
Rigaku Saturn70 (4x4 bin mode)
;
_diffrn_measurement_method 'profile data from \w-scans'
_diffrn_radiation_type MoK\a
_diffrn_radiation_wavelength 0.71075
_diffrn_reflns_av_R_equivalents 0.0215
_diffrn_reflns_av_unetI/netI 0.0279
_diffrn_reflns_Laue_measured_fraction_full 0.984
_diffrn_reflns_Laue_measured_fraction_max 0.983
_diffrn_reflns_limit_h_max 17
_diffrn_reflns_limit_h_min -17
_diffrn_reflns_limit_k_max 18
_diffrn_reflns_limit_k_min -18
_diffrn_reflns_limit_l_max 20
_diffrn_reflns_limit_l_min -20
_diffrn_reflns_number 26497
_diffrn_reflns_point_group_measured_fraction_full 0.984
_diffrn_reflns_point_group_measured_fraction_max 0.983
_diffrn_reflns_theta_full 25.242
_diffrn_reflns_theta_max 25.350
_diffrn_reflns_theta_min 3.088
_exptl_absorpt_coefficient_mu 0.116
_exptl_absorpt_correction_T_max 1.000
_exptl_absorpt_correction_T_min 0.950
_exptl_absorpt_correction_type multi-scan
_exptl_absorpt_process_details 'Rigaku ABSCOR'
_exptl_crystal_colour Yellow
_exptl_crystal_density_diffrn 1.449
_exptl_crystal_description Prism
_exptl_crystal_F_000 1378
_exptl_crystal_size_max 0.250
_exptl_crystal_size_mid 0.200
_exptl_crystal_size_min 0.150
_refine_diff_density_max 0.808
_refine_diff_density_min -0.595
_refine_diff_density_rms 0.057
_refine_ls_extinction_method none
_refine_ls_goodness_of_fit_ref 1.035
_refine_ls_hydrogen_treatment constr
_refine_ls_matrix_type full
_refine_ls_number_parameters 960
_refine_ls_number_reflns 11171
_refine_ls_number_restraints 160
_refine_ls_restrained_S_all 1.043
_refine_ls_R_factor_all 0.0615
_refine_ls_R_factor_gt 0.0525
_refine_ls_shift/su_max 0.000
_refine_ls_shift/su_mean 0.000
_refine_ls_structure_factor_coef Fsqd
_refine_ls_weighting_details 'w=1/[\s^2^(Fo^2^)+(0.0878P)^2^+1.9014P] where P=(Fo^2^+2Fc^2^)/3'
_refine_ls_weighting_scheme calc
_refine_ls_wR_factor_gt 0.1402
_refine_ls_wR_factor_ref 0.1490
_reflns_Friedel_coverage 0.000
_reflns_number_gt 9427
_reflns_number_total 11171
_reflns_threshold_expression 'I > 2\s(I)'
_cod_data_source_file ol501004g_si_002.cif
_cod_data_source_block compound_3a
_cod_depositor_comments
;
The following automatic conversions were performed:

'_exptl_absorpt_correction_type' value 'Multi-scan' changed to
'multi-scan' according to
/usr/data/users/saulius/crontab/automatic-downloads/rss-feeds/ACS/lib/dictionaries/cif_core.dic
dictionary named 'cif_core.dic' version 2.4.2 from 2011-04-26.

Automatic conversion script
Id: cif_fix_values 2281 2013-09-26 08:29:07Z andrius 

 Adding full bibliography for 1516232--1516234.cif.
;
_cod_original_cell_volume 3094.7(11)
_cod_original_formula_sum 'C82.50 H44 F15 N O'
_cod_database_code 1516232
_shelx_space_group_comment
;
The symmetry employed for this shelxl refinement is uniquely defined
by the following loop, which should always be used as a source of
symmetry information in preference to the above space-group names.
They are only intended as comments.
;
_shelx_estimated_absorpt_t_min 0.971
_shelx_estimated_absorpt_t_max 0.983
_shelxl_version_number 2013-4

loop_
_space_group_symop_operation_xyz
'x, y, z'
'-x, -y, -z'

loop_
_atom_site_label
_atom_site_type_symbol
_atom_site_fract_x
_atom_site_fract_y
_atom_site_fract_z
_atom_site_U_iso_or_equiv
_atom_site_adp_type
_atom_site_occupancy
_atom_site_site_symmetry_order
_atom_site_calc_flag
_atom_site_refinement_flags_posn
_atom_site_refinement_flags_adp
_atom_site_refinement_flags_occupancy
_atom_site_disorder_assembly
_atom_site_disorder_group
C1 C 0.63527(14) 0.26000(15) 0.21033(12) 0.0177(4) Uani 1 1 d . . . . .
C2 C 0.60572(14) 0.32802(15) 0.19364(12) 0.0186(4) Uani 1 1 d . . . . .
C3 C 0.66664(15) 0.39406(15) 0.15415(12) 0.0191(4) Uani 1 1 d . . . . .
H3 H 0.6442 0.4363 0.1390 0.023 Uiso 1 1 calc R U . . .
C4 C 0.76007(15) 0.39858(15) 0.13669(12) 0.0200(4) Uani 1 1 d . . . . .
C5 C 0.79663(15) 0.34449(16) 0.16655(12) 0.0204(4) Uani 1 1 d . . . . .
H5 H 0.8638 0.3532 0.1600 0.024 Uiso 1 1 calc R U . . .
C6 C 0.73692(15) 0.27767(15) 0.20585(12) 0.0181(4) Uani 1 1 d . . . . .
C7 C 0.58609(15) 0.09257(15) 0.22485(12) 0.0175(4) Uani 1 1 d . . . . .
C8 C 0.68809(15) 0.11085(15) 0.22198(12) 0.0183(4) Uani 1 1 d . . . . .
C9 C 0.70560(15) 0.02450(15) 0.19871(12) 0.0194(4) Uani 1 1 d . . . . .
H9 H 0.7744 0.0367 0.1947 0.023 Uiso 1 1 calc R U . . .
C10 C 0.62408(15) -0.07979(15) 0.18113(12) 0.0199(4) Uani 1 1 d . . . . .
C11 C 0.52649(15) -0.09400(15) 0.19566(12) 0.0193(4) Uani 1 1 d . . . . .
H11 H 0.4717 -0.1637 0.1881 0.023 Uiso 1 1 calc R U . . .
C12 C 0.50756(15) -0.00796(15) 0.22107(12) 0.0179(4) Uani 1 1 d . . . . .
C13 C 0.45684(14) 0.14812(15) 0.21983(12) 0.0175(4) Uani 1 1 d . . . . .
C14 C 0.37815(15) 0.04961(15) 0.21931(12) 0.0178(4) Uani 1 1 d . . . . .
C15 C 0.27304(15) 0.01684(15) 0.19280(12) 0.0198(4) Uani 1 1 d . . . . .
H15 H 0.2198 -0.0512 0.1898 0.024 Uiso 1 1 calc R U . . .
C16 C 0.24349(15) 0.08079(16) 0.17050(12) 0.0204(4) Uani 1 1 d . . . . .
C17 C 0.32234(15) 0.18377(15) 0.18148(12) 0.0197(4) Uani 1 1 d . . . . .
H17 H 0.3034 0.2305 0.1704 0.024 Uiso 1 1 calc R U . . .
C18 C 0.42802(15) 0.21922(15) 0.20837(12) 0.0184(4) Uani 1 1 d . . . . .
C19 C 0.77317(15) 0.22286(15) 0.24333(12) 0.0183(4) Uani 1 1 d . . . . .
C20 C 0.41093(14) -0.01435(14) 0.24769(12) 0.0176(4) Uani 1 1 d . . . . .
C21 C 0.51428(15) 0.32959(15) 0.22567(12) 0.0196(4) Uani 1 1 d . . . . .
C22 C 0.8201(3) 0.4597(3) 0.0879(3) 0.0121(12) Uani 0.546(16) 1 d G U P A 1
C23 C 0.7995(4) 0.4092(4) -0.0014(3) 0.0210(13) Uani 0.546(16) 1 d DG U P A 1
C24 C 0.8588(5) 0.4661(5) -0.0472(2) 0.0251(14) Uani 0.546(16) 1 d DG U P A 1
C25 C 0.9386(4) 0.5735(4) -0.0038(3) 0.0266(16) Uani 0.546(16) 1 d DG U P A 1
C26 C 0.9592(5) 0.6240(3) 0.0855(3) 0.0262(13) Uani 0.546(16) 1 d DG U P A 1
C27 C 0.8999(5) 0.5671(4) 0.1313(2) 0.0179(12) Uani 0.546(16) 1 d DG U P A 1
F1 F 0.7236(5) 0.3087(4) -0.0462(3) 0.0475(15) Uani 0.546(16) 1 d D U P A 1
F2 F 0.8388(6) 0.4218(5) -0.1328(2) 0.0530(16) Uani 0.546(16) 1 d D U P A 1
F3 F 0.9945(14) 0.6251(12) -0.0502(10) 0.040(2) Uani 0.546(16) 1 d D U P A 1
F4 F 1.0382(7) 0.7250(3) 0.1275(2) 0.0483(18) Uani 0.546(16) 1 d D U P A 1
F5 F 0.9232(7) 0.6134(3) 0.2157(2) 0.0413(14) Uani 0.546(16) 1 d D U P A 1
C28 C 0.64297(16) -0.17190(16) 0.14565(13) 0.0212(4) Uani 1 1 d . . . . .
C29 C 0.73205(16) -0.16892(16) 0.17945(14) 0.0247(4) Uani 1 1 d . . . . .
C30 C 0.75470(18) -0.25048(18) 0.14191(15) 0.0309(5) Uani 1 1 d . . . . .
C31 C 0.6873(2) -0.33886(18) 0.06786(16) 0.0348(5) Uani 1 1 d . . . . .
C32 C 0.59902(19) -0.34491(17) 0.03179(15) 0.0322(5) Uani 1 1 d . . . . .
C33 C 0.57719(17) -0.26345(17) 0.07139(14) 0.0265(5) Uani 1 1 d . . . . .
C34 C 0.13034(15) 0.03952(16) 0.13700(13) 0.0222(4) Uani 1 1 d . . . . .
C35 C 0.06129(17) -0.06810(17) 0.08078(15) 0.0298(5) Uani 1 1 d . . . . .
C36 C -0.04395(17) -0.10824(17) 0.04851(15) 0.0318(5) Uani 1 1 d . . . . .
C37 C -0.08430(16) -0.04066(19) 0.06972(14) 0.0291(5) Uani 1 1 d . . . . .
C38 C -0.01928(16) 0.06650(18) 0.12380(14) 0.0270(5) Uani 1 1 d . . . . .
C39 C 0.08545(15) 0.10459(17) 0.15705(13) 0.0234(4) Uani 1 1 d . . . . .
C40 C 0.86660(15) 0.27233(15) 0.29877(12) 0.0185(4) Uani 1 1 d . . . . .
C41 C 0.94566(15) 0.38974(16) 0.32370(12) 0.0204(4) Uani 1 1 d . . . . .
C42 C 0.93963(16) 0.46759(16) 0.39328(13) 0.0247(4) Uani 1 1 d . . . . .
H42 H 0.8859 0.4454 0.4236 0.030 Uiso 1 1 calc R U . . .
C43 C 1.01102(18) 0.57712(17) 0.41879(14) 0.0309(5) Uani 1 1 d . . . . .
H43 H 1.0057 0.6293 0.4660 0.037 Uiso 1 1 calc R U . . .
C44 C 1.09000(18) 0.61008(18) 0.37519(15) 0.0323(5) Uani 1 1 d . . . . .
H44 H 1.1391 0.6849 0.3924 0.039 Uiso 1 1 calc R U . . .
C45 C 1.09701(17) 0.53344(18) 0.30648(15) 0.0312(5) Uani 1 1 d . . . . .
H45 H 1.1511 0.5560 0.2765 0.037 Uiso 1 1 calc R U . . .
C46 C 1.02561(16) 0.42380(17) 0.28081(14) 0.0256(4) Uani 1 1 d . . . . .
H46 H 1.0315 0.3719 0.2337 0.031 Uiso 1 1 calc R U . . .
C47 C 0.89455(15) 0.22067(15) 0.34778(12) 0.0190(4) Uani 1 1 d . . . . .
C48 C 0.99151(15) 0.22589(16) 0.35183(13) 0.0228(4) Uani 1 1 d . . . . .
H48 H 1.0394 0.2611 0.3220 0.027 Uiso 1 1 calc R U . . .
C49 C 1.01929(17) 0.18052(17) 0.39877(14) 0.0269(5) Uani 1 1 d . . . . .
H49 H 1.0852 0.1834 0.3998 0.032 Uiso 1 1 calc R U . . .
C50 C 0.95113(17) 0.13097(17) 0.44410(13) 0.0265(5) Uani 1 1 d . . . . .
H50 H 0.9701 0.0999 0.4763 0.032 Uiso 1 1 calc R U . . .
C51 C 0.85495(16) 0.12696(16) 0.44209(13) 0.0249(4) Uani 1 1 d . . . . .
H51 H 0.8084 0.0938 0.4737 0.030 Uiso 1 1 calc R U . . .
C52 C 0.82647(15) 0.17082(16) 0.39450(13) 0.0220(4) Uani 1 1 d . . . . .
H52 H 0.7603 0.1673 0.3933 0.026 Uiso 1 1 calc R U . . .
C53 C 0.36460(14) -0.06229(15) 0.30040(12) 0.0182(4) Uani 1 1 d . . . . .
C54 C 0.40678(15) -0.11694(16) 0.33461(12) 0.0201(4) Uani 1 1 d . . . . .
C55 C 0.50655(17) -0.05677(17) 0.38928(14) 0.0274(5) Uani 1 1 d . . . . .
H55 H 0.5467 0.0191 0.4051 0.033 Uiso 1 1 calc R U . . .
C56 C 0.54814(18) -0.10579(19) 0.42093(14) 0.0309(5) Uani 1 1 d . . . . .
H56 H 0.6164 -0.0634 0.4581 0.037 Uiso 1 1 calc R U . . .
C57 C 0.49127(19) -0.2151(2) 0.39880(17) 0.0366(5) Uani 1 1 d . . . . .
H57 H 0.5195 -0.2486 0.4210 0.044 Uiso 1 1 calc R U . . .
C58 C 0.3925(2) -0.2763(2) 0.3439(2) 0.0472(7) Uani 1 1 d . . . . .
H58 H 0.3533 -0.3523 0.3275 0.057 Uiso 1 1 calc R U . . .
C59 C 0.35023(18) -0.22743(18) 0.31283(18) 0.0363(6) Uani 1 1 d . . . . .
H59 H 0.2817 -0.2701 0.2761 0.044 Uiso 1 1 calc R U . . .
C60 C 0.27680(15) -0.05032(16) 0.33569(12) 0.0195(4) Uani 1 1 d . . . . .
C61 C 0.17607(16) -0.13851(17) 0.31773(14) 0.0253(4) Uani 1 1 d . . . . .
H61 H 0.1628 -0.2098 0.2859 0.030 Uiso 1 1 calc R U . . .
C62 C 0.09490(17) -0.12324(19) 0.34584(16) 0.0321(5) Uani 1 1 d . . . . .
H62 H 0.0260 -0.1839 0.3320 0.039 Uiso 1 1 calc R U . . .
C63 C 0.11380(19) -0.0204(2) 0.39383(16) 0.0331(5) Uani 1 1 d . . . . .
H63 H 0.0578 -0.0100 0.4121 0.040 Uiso 1 1 calc R U . . .
C64 C 0.21458(19) 0.06768(19) 0.41529(14) 0.0301(5) Uani 1 1 d . . . . .
H64 H 0.2282 0.1383 0.4500 0.036 Uiso 1 1 calc R U . . .
C65 C 0.29537(17) 0.05313(17) 0.38639(13) 0.0238(4) Uani 1 1 d . . . . .
H65 H 0.3642 0.1140 0.4011 0.029 Uiso 1 1 calc R U . . .
C66 C 0.51634(15) 0.42079(16) 0.27730(13) 0.0221(4) Uani 1 1 d . . . . .
C67 C 0.42965(16) 0.41590(16) 0.32427(15) 0.0304(5) Uani 1 1 d . . . . .
C68 C 0.42546(19) 0.38611(19) 0.39422(15) 0.0364(5) Uani 1 1 d . . . . .
H68 H 0.4751 0.3676 0.4084 0.044 Uiso 1 1 calc R U . . .
C69 C 0.3512(2) 0.3830(2) 0.44272(17) 0.0434(6) Uani 1 1 d . . . . .
H69 H 0.3492 0.3622 0.4894 0.052 Uiso 1 1 calc R U . . .
C70 C 0.2804(2) 0.4106(2) 0.42225(18) 0.0451(7) Uani 1 1 d . . . . .
H70 H 0.2298 0.4097 0.4559 0.054 Uiso 1 1 calc R U . . .
C71 C 0.28088(19) 0.43934(19) 0.3549(2) 0.0441(7) Uani 1 1 d . . . . .
H71 H 0.2306 0.4575 0.3416 0.053 Uiso 1 1 calc R U . . .
C72 C 0.35715(18) 0.44204(18) 0.30454(19) 0.0392(6) Uani 1 1 d . . . . .
H72 H 0.3578 0.4619 0.2574 0.047 Uiso 1 1 calc R U . . .
C73 C 0.61184(16) 0.53178(16) 0.30603(13) 0.0226(4) Uani 1 1 d . . . . .
C74 C 0.60405(17) 0.61734(17) 0.30151(15) 0.0286(5) Uani 1 1 d . . . . .
H74 H 0.5381 0.6047 0.2770 0.034 Uiso 1 1 calc R U . . .
C75 C 0.69217(19) 0.72125(18) 0.33261(16) 0.0337(5) Uani 1 1 d . . . . .
H75 H 0.6859 0.7788 0.3290 0.040 Uiso 1 1 calc R U . . .
C76 C 0.78827(18) 0.74090(17) 0.36855(15) 0.0336(5) Uani 1 1 d . . . . .
H76 H 0.8482 0.8117 0.3893 0.040 Uiso 1 1 calc R U . . .
C77 C 0.79700(17) 0.65693(17) 0.37426(14) 0.0297(5) Uani 1 1 d . . . . .
H77 H 0.8631 0.6701 0.3991 0.036 Uiso 1 1 calc R U . . .
C78 C 0.70946(16) 0.55360(17) 0.34378(13) 0.0252(4) Uani 1 1 d . . . . .
H78 H 0.7161 0.4968 0.3487 0.030 Uiso 1 1 calc R U . . .
N1 N 0.56399(12) 0.17635(12) 0.23357(10) 0.0174(3) Uani 1 1 d . . . . .
F6 F 0.80063(10) -0.08428(10) 0.25132(8) 0.0336(3) Uani 1 1 d . . . . .
F7 F 0.84187(11) -0.24332(12) 0.17678(10) 0.0432(4) Uani 1 1 d . . . . .
F8 F 0.70954(13) -0.41758(12) 0.03009(10) 0.0507(4) Uani 1 1 d . . . . .
F9 F 0.53501(13) -0.42898(11) -0.04229(9) 0.0487(4) Uani 1 1 d . . . . .
F10 F 0.49030(10) -0.27340(10) 0.03252(8) 0.0358(3) Uani 1 1 d . . . . .
F11 F 0.09663(11) -0.13735(10) 0.05253(11) 0.0502(4) Uani 1 1 d . . . . .
F12 F -0.10574(10) -0.21236(11) -0.00638(10) 0.0454(4) Uani 1 1 d . . . . .
F13 F -0.18540(9) -0.07775(12) 0.03617(8) 0.0374(3) Uani 1 1 d . . . . .
F14 F -0.05626(10) 0.13507(12) 0.14304(9) 0.0373(3) Uani 1 1 d . . . . .
F15 F 0.14385(9) 0.20974(10) 0.21063(8) 0.0303(3) Uani 1 1 d . . . . .
C22B C 0.8289(4) 0.4674(5) 0.0870(4) 0.030(2) Uani 0.454(16) 1 d G U P A 2
C23B C 0.7906(4) 0.4322(5) -0.0004(4) 0.0194(14) Uani 0.454(16) 1 d DG U P A 2
C24B C 0.8500(5) 0.4900(6) -0.0457(3) 0.0196(15) Uani 0.454(16) 1 d DG U P A 2
C25B C 0.9477(4) 0.5829(4) -0.0036(4) 0.0207(17) Uani 0.454(16) 1 d DG U P A 2
C26B C 0.9860(5) 0.6181(4) 0.0838(4) 0.0205(15) Uani 0.454(16) 1 d DG U P A 2
C27B C 0.9266(6) 0.5603(5) 0.1291(3) 0.0186(14) Uani 0.454(16) 1 d DG U P A 2
F1B F 0.7025(5) 0.3405(7) -0.0426(4) 0.049(2) Uani 0.454(16) 1 d D U P A 2
F2B F 0.8147(6) 0.4540(8) -0.1298(3) 0.055(2) Uani 0.454(16) 1 d D U P A 2
F3B F 1.0068(15) 0.6391(13) -0.0461(10) 0.0269(19) Uani 0.454(16) 1 d D U P A 2
F4B F 1.0802(6) 0.7063(5) 0.1231(3) 0.0443(18) Uani 0.454(16) 1 d D U P A 2
F5B F 0.9638(7) 0.5995(5) 0.2126(3) 0.0423(18) Uani 0.454(16) 1 d D U P A 2
C79 C 0.6613(3) 0.3161(2) 0.4543(2) 0.0611(8) Uani 1 1 d . . . . .
H85 H 0.6164 0.3475 0.4709 0.092 Uiso 1 1 calc R U . . .
H85A H 0.6854 0.3267 0.4035 0.092 Uiso 1 1 calc R U . . .
H85B H 0.7223 0.3516 0.5020 0.092 Uiso 1 1 calc R U . . .
O1 O 0.6042(2) 0.2064(2) 0.43502(18) 0.0875(9) Uani 1 1 d . . . . .
H1 H 0.5729 0.1965 0.4744 0.131 Uiso 1 1 calc R U . . .
C81 C 0.59084(15) 0.0420(2) 0.00415(19) 0.0246(9) Uiso 0.5 1 d G U P B -1
C82 C 0.54317(19) 0.10307(19) 0.00919(19) 0.0192(8) Uiso 0.5 1 d G U P B -1
H87 H 0.5837 0.1750 0.0136 0.023 Uiso 0.5 1 calc R U P B -1
C83 C 0.4363(2) 0.0588(2) 0.00784(19) 0.0259(9) Uiso 0.5 1 d G U P B -1
H88 H 0.4037 0.1006 0.0113 0.031 Uiso 0.5 1 calc R U P B -1
C84 C 0.37705(16) -0.0465(2) 0.0014(2) 0.0308(10) Uiso 0.5 1 d G U P B -1
H89 H 0.3040 -0.0767 0.0005 0.037 Uiso 0.5 1 calc R U P B -1
C85 C 0.4247(2) -0.1075(2) -0.0036(2) 0.0318(10) Uiso 0.5 1 d G U P B -1
H90 H 0.3842 -0.1795 -0.0080 0.038 Uiso 0.5 1 calc R U P B -1
C86 C 0.5316(2) -0.0633(2) -0.0022(2) 0.0260(9) Uiso 0.5 1 d G U P B -1
H91 H 0.5642 -0.1050 -0.0057 0.031 Uiso 0.5 1 calc R U P B -1
C80 C 0.7176(3) 0.0951(3) 0.0083(2) 0.0157(7) Uiso 0.5 1 d . . P B -1
H92 H 0.7394 0.1466 -0.0187 0.024 Uiso 0.5 1 calc R U P B -1
H92A H 0.7325 0.0376 -0.0226 0.024 Uiso 0.5 1 calc R U P B -1
H92B H 0.7566 0.1329 0.0685 0.024 Uiso 0.5 1 calc R U P B -1

loop_
_atom_site_aniso_label
_atom_site_aniso_U_11
_atom_site_aniso_U_22
_atom_site_aniso_U_33
_atom_site_aniso_U_23
_atom_site_aniso_U_13
_atom_site_aniso_U_12
C1 0.0168(9) 0.0173(9) 0.0163(9) 0.0053(7) 0.0031(7) 0.0079(8)
C2 0.0170(9) 0.0169(9) 0.0193(9) 0.0046(7) 0.0008(7) 0.0088(8)
C3 0.0203(10) 0.0179(9) 0.0195(9) 0.0062(7) 0.0019(7) 0.0111(8)
C4 0.0207(10) 0.0200(9) 0.0192(9) 0.0078(8) 0.0046(8) 0.0103(8)
C5 0.0192(10) 0.0253(10) 0.0200(9) 0.0097(8) 0.0057(8) 0.0132(8)
C6 0.0178(9) 0.0189(9) 0.0179(9) 0.0064(7) 0.0029(7) 0.0103(8)
C7 0.0192(9) 0.0178(9) 0.0164(9) 0.0061(7) 0.0033(7) 0.0108(8)
C8 0.0193(9) 0.0210(9) 0.0159(9) 0.0081(7) 0.0033(7) 0.0109(8)
C9 0.0187(9) 0.0225(10) 0.0195(9) 0.0083(8) 0.0044(7) 0.0125(8)
C10 0.0236(10) 0.0213(10) 0.0180(9) 0.0075(8) 0.0043(8) 0.0142(8)
C11 0.0203(10) 0.0190(9) 0.0181(9) 0.0071(7) 0.0028(7) 0.0100(8)
C12 0.0175(9) 0.0197(9) 0.0155(9) 0.0062(7) 0.0016(7) 0.0096(8)
C13 0.0160(9) 0.0190(9) 0.0156(9) 0.0047(7) 0.0026(7) 0.0092(8)
C14 0.0187(9) 0.0185(9) 0.0153(9) 0.0046(7) 0.0028(7) 0.0104(8)
C15 0.0185(9) 0.0194(9) 0.0186(9) 0.0067(8) 0.0017(7) 0.0084(8)
C16 0.0170(9) 0.0221(10) 0.0199(9) 0.0067(8) 0.0011(7) 0.0098(8)
C17 0.0204(10) 0.0192(9) 0.0207(9) 0.0069(8) 0.0038(8) 0.0119(8)
C18 0.0186(9) 0.0189(9) 0.0178(9) 0.0059(7) 0.0038(7) 0.0107(8)
C19 0.0184(9) 0.0206(9) 0.0190(9) 0.0089(8) 0.0076(7) 0.0115(8)
C20 0.0160(9) 0.0156(9) 0.0177(9) 0.0035(7) -0.0001(7) 0.0078(7)
C21 0.0168(9) 0.0203(9) 0.0233(10) 0.0099(8) 0.0026(8) 0.0101(8)
C22 0.0105(18) 0.0182(19) 0.019(2) 0.0141(16) 0.0100(15) 0.0111(15)
C23 0.0195(18) 0.027(2) 0.0270(19) 0.0153(17) 0.0064(15) 0.0162(17)
C24 0.031(2) 0.032(2) 0.025(2) 0.0175(17) 0.0110(16) 0.0211(19)
C25 0.031(2) 0.030(2) 0.031(3) 0.022(2) 0.019(2) 0.017(2)
C26 0.025(2) 0.0224(19) 0.033(2) 0.0140(16) 0.0089(18) 0.0118(18)
C27 0.020(2) 0.0219(18) 0.0243(19) 0.0137(15) 0.0089(15) 0.0164(17)
F1 0.044(2) 0.035(2) 0.0271(16) 0.0083(16) 0.0041(16) -0.0036(16)
F2 0.060(3) 0.053(3) 0.0205(15) 0.0165(15) 0.0133(15) 0.0092(19)
F3 0.045(5) 0.035(4) 0.042(4) 0.026(3) 0.019(3) 0.015(3)
F4 0.055(3) 0.0232(15) 0.0378(16) 0.0138(12) 0.0124(17) -0.0024(16)
F5 0.053(3) 0.0250(15) 0.0233(14) 0.0092(11) 0.0091(16) 0.0030(17)
C28 0.0241(10) 0.0212(10) 0.0237(10) 0.0110(8) 0.0087(8) 0.0141(8)
C29 0.0247(10) 0.0231(10) 0.0297(11) 0.0123(9) 0.0065(9) 0.0136(9)
C30 0.0320(12) 0.0346(12) 0.0419(13) 0.0209(10) 0.0128(10) 0.0248(10)
C31 0.0487(14) 0.0290(12) 0.0424(13) 0.0147(10) 0.0173(11) 0.0311(11)
C32 0.0430(13) 0.0228(11) 0.0306(12) 0.0060(9) 0.0048(10) 0.0202(10)
C33 0.0301(11) 0.0251(10) 0.0285(11) 0.0110(9) 0.0047(9) 0.0173(9)
C34 0.0183(10) 0.0247(10) 0.0246(10) 0.0142(8) 0.0016(8) 0.0089(8)
C35 0.0244(11) 0.0234(11) 0.0387(12) 0.0146(9) -0.0037(9) 0.0091(9)
C36 0.0228(11) 0.0251(11) 0.0335(12) 0.0143(9) -0.0060(9) 0.0008(9)
C37 0.0134(10) 0.0428(13) 0.0282(11) 0.0212(10) 0.0012(8) 0.0075(9)
C38 0.0214(10) 0.0393(12) 0.0251(10) 0.0161(9) 0.0071(8) 0.0167(9)
C39 0.0176(10) 0.0286(11) 0.0214(10) 0.0103(8) 0.0037(8) 0.0097(8)
C40 0.0169(9) 0.0199(9) 0.0211(9) 0.0094(8) 0.0063(7) 0.0104(8)
C41 0.0181(9) 0.0233(10) 0.0225(10) 0.0128(8) 0.0017(8) 0.0104(8)
C42 0.0255(11) 0.0245(10) 0.0249(10) 0.0119(8) 0.0053(8) 0.0119(9)
C43 0.0374(13) 0.0238(11) 0.0281(11) 0.0096(9) 0.0026(9) 0.0140(10)
C44 0.0323(12) 0.0218(10) 0.0367(12) 0.0172(10) 0.0005(10) 0.0058(9)
C45 0.0262(11) 0.0326(12) 0.0376(12) 0.0241(10) 0.0093(9) 0.0099(9)
C46 0.0225(10) 0.0285(11) 0.0284(11) 0.0150(9) 0.0074(8) 0.0123(9)
C47 0.0187(9) 0.0168(9) 0.0185(9) 0.0053(7) 0.0017(7) 0.0081(8)
C48 0.0193(10) 0.0226(10) 0.0258(10) 0.0105(8) 0.0044(8) 0.0097(8)
C49 0.0232(10) 0.0297(11) 0.0320(11) 0.0130(9) 0.0034(9) 0.0163(9)
C50 0.0301(11) 0.0255(10) 0.0267(11) 0.0128(9) 0.0008(9) 0.0149(9)
C51 0.0257(11) 0.0227(10) 0.0247(10) 0.0124(8) 0.0045(8) 0.0093(9)
C52 0.0183(10) 0.0222(10) 0.0230(10) 0.0084(8) 0.0024(8) 0.0091(8)
C53 0.0160(9) 0.0158(9) 0.0190(9) 0.0050(7) 0.0003(7) 0.0068(7)
C54 0.0207(10) 0.0224(10) 0.0220(9) 0.0115(8) 0.0082(8) 0.0127(8)
C55 0.0266(11) 0.0246(10) 0.0277(11) 0.0105(9) 0.0018(9) 0.0110(9)
C56 0.0290(11) 0.0401(13) 0.0298(11) 0.0175(10) 0.0045(9) 0.0200(10)
C57 0.0363(13) 0.0461(14) 0.0516(15) 0.0336(12) 0.0161(11) 0.0290(12)
C58 0.0371(14) 0.0321(13) 0.081(2) 0.0324(14) 0.0091(13) 0.0175(11)
C59 0.0216(11) 0.0251(11) 0.0607(16) 0.0196(11) 0.0026(10) 0.0095(9)
C60 0.0207(10) 0.0261(10) 0.0171(9) 0.0119(8) 0.0044(7) 0.0137(8)
C61 0.0233(10) 0.0259(11) 0.0302(11) 0.0138(9) 0.0080(9) 0.0134(9)
C62 0.0237(11) 0.0371(12) 0.0440(13) 0.0237(11) 0.0153(10) 0.0162(10)
C63 0.0361(13) 0.0458(14) 0.0418(13) 0.0274(11) 0.0230(10) 0.0315(11)
C64 0.0426(13) 0.0352(12) 0.0249(11) 0.0132(9) 0.0123(9) 0.0281(11)
C65 0.0266(11) 0.0258(10) 0.0197(10) 0.0081(8) 0.0032(8) 0.0146(9)
C66 0.0179(10) 0.0191(10) 0.0283(10) 0.0084(8) 0.0038(8) 0.0096(8)
C67 0.0202(10) 0.0155(10) 0.0433(13) 0.0021(9) 0.0055(9) 0.0072(8)
C68 0.0316(12) 0.0355(12) 0.0337(12) 0.0095(10) 0.0101(10) 0.0139(10)
C69 0.0379(14) 0.0396(14) 0.0386(14) 0.0094(11) 0.0138(11) 0.0136(12)
C70 0.0384(14) 0.0294(12) 0.0503(16) 0.0035(11) 0.0128(12) 0.0133(11)
C71 0.0285(12) 0.0252(12) 0.0691(18) 0.0080(12) 0.0064(12) 0.0148(10)
C72 0.0273(12) 0.0264(11) 0.0607(16) 0.0140(11) 0.0092(11) 0.0141(10)
C73 0.0225(10) 0.0191(10) 0.0236(10) 0.0067(8) 0.0085(8) 0.0099(8)
C74 0.0277(11) 0.0244(11) 0.0376(12) 0.0137(9) 0.0114(9) 0.0151(9)
C75 0.0374(13) 0.0219(11) 0.0438(13) 0.0152(10) 0.0188(11) 0.0147(10)
C76 0.0282(12) 0.0217(11) 0.0357(12) 0.0060(9) 0.0148(10) 0.0049(9)
C77 0.0225(11) 0.0289(11) 0.0262(11) 0.0055(9) 0.0059(9) 0.0085(9)
C78 0.0244(10) 0.0222(10) 0.0265(10) 0.0082(8) 0.0067(8) 0.0113(9)
N1 0.0165(8) 0.0170(8) 0.0211(8) 0.0081(6) 0.0048(6) 0.0099(7)
F6 0.0305(7) 0.0292(7) 0.0378(7) 0.0083(6) -0.0035(6) 0.0171(6)
F7 0.0387(8) 0.0473(8) 0.0608(9) 0.0233(7) 0.0094(7) 0.0341(7)
F8 0.0691(11) 0.0416(8) 0.0576(9) 0.0117(7) 0.0164(8) 0.0462(8)
F9 0.0692(10) 0.0292(7) 0.0384(8) -0.0034(6) -0.0063(7) 0.0310(7)
F10 0.0363(7) 0.0267(7) 0.0373(7) 0.0023(6) -0.0085(6) 0.0193(6)
F11 0.0403(8) 0.0204(7) 0.0684(10) -0.0002(7) -0.0244(7) 0.0143(6)
F12 0.0271(7) 0.0260(7) 0.0569(9) 0.0124(6) -0.0155(6) -0.0014(6)
F13 0.0142(6) 0.0547(9) 0.0352(7) 0.0217(6) 0.0001(5) 0.0093(6)
F14 0.0252(7) 0.0524(8) 0.0386(7) 0.0129(6) 0.0064(6) 0.0270(6)
F15 0.0203(6) 0.0298(6) 0.0326(7) 0.0026(5) 0.0016(5) 0.0140(5)
C22B 0.031(3) 0.028(3) 0.031(3) 0.010(2) 0.005(2) 0.016(2)
C23B 0.022(2) 0.016(2) 0.026(2) 0.0109(18) 0.0047(17) 0.0129(19)
C24B 0.030(2) 0.021(2) 0.020(2) 0.0138(17) 0.0104(17) 0.018(2)
C25B 0.026(3) 0.019(2) 0.028(3) 0.015(2) 0.014(2) 0.015(2)
C26B 0.024(3) 0.0161(19) 0.029(2) 0.0133(17) 0.011(2) 0.0123(18)
C27B 0.025(3) 0.0190(19) 0.023(2) 0.0086(16) 0.0100(18) 0.020(2)
F1B 0.031(2) 0.048(3) 0.027(2) 0.016(2) -0.0035(17) -0.009(2)
F2B 0.052(3) 0.058(4) 0.0238(19) 0.020(2) 0.0036(18) 0.002(2)
F3B 0.033(4) 0.020(3) 0.029(3) 0.016(2) 0.021(3) 0.010(3)
F4B 0.038(3) 0.030(2) 0.042(2) 0.0203(17) 0.0010(19) -0.0045(18)
F5B 0.042(3) 0.034(2) 0.0249(18) 0.0164(16) -0.0021(18) -0.003(2)
C79 0.072(2) 0.0467(17) 0.0532(18) 0.0158(14) 0.0081(16) 0.0249(16)
O1 0.108(2) 0.0550(14) 0.0800(18) 0.0211(13) 0.0446(16) 0.0304(15)

loop_
_atom_type_symbol
_atom_type_description
_atom_type_scat_dispersion_real
_atom_type_scat_dispersion_imag
_atom_type_scat_source
C C 0.0033 0.0016 'International Tables Vol C Tables 4.2.6.8 and 6.1.1.4'
N N 0.0061 0.0033 'International Tables Vol C Tables 4.2.6.8 and 6.1.1.4'
O O 0.0106 0.0060 'International Tables Vol C Tables 4.2.6.8 and 6.1.1.4'
F F 0.0171 0.0103 'International Tables Vol C Tables 4.2.6.8 and 6.1.1.4'
H H 0.0000 0.0000 'International Tables Vol C Tables 4.2.6.8 and 6.1.1.4'

loop_
_geom_angle_atom_site_label_1
_geom_angle_atom_site_label_2
_geom_angle_atom_site_label_3
_geom_angle
C6 C1 C2 118.98(17)
C6 C1 N1 120.55(16)
C2 C1 N1 120.45(17)
C3 C2 C1 119.56(17)
C3 C2 C21 124.11(17)
C1 C2 C21 116.18(17)
C4 C3 C2 120.41(17)
C4 C3 H3 119.8
C2 C3 H3 119.8
C5 C4 C3 118.90(18)
C5 C4 C22 120.0(2)
C3 C4 C22 121.1(2)
C5 C4 C22B 118.8(3)
C3 C4 C22B 122.3(3)
C4 C5 C6 121.41(18)
C4 C5 H5 119.3
C6 C5 H5 119.3
C5 C6 C1 118.79(17)
C5 C6 C19 124.28(17)
C1 C6 C19 116.93(17)
C8 C7 C12 119.07(17)
C8 C7 N1 119.81(16)
C12 C7 N1 121.10(16)
C9 C8 C7 119.64(17)
C9 C8 C19 122.60(17)
C7 C8 C19 117.75(16)
C8 C9 C10 121.16(18)
C8 C9 H9 119.4
C10 C9 H9 119.4
C9 C10 C11 118.33(17)
C9 C10 C28 119.29(17)
C11 C10 C28 122.35(17)
C10 C11 C12 121.38(18)
C10 C11 H11 119.3
C12 C11 H11 119.3
C11 C12 C7 118.80(17)
C11 C12 C20 123.95(17)
C7 C12 C20 117.20(16)
C18 C13 C14 119.13(17)
C18 C13 N1 120.43(17)
C14 C13 N1 120.43(16)
C15 C14 C13 118.83(17)
C15 C14 C20 122.75(17)
C13 C14 C20 118.42(16)
C14 C15 C16 121.97(18)
C14 C15 H15 119.0
C16 C15 H15 119.0
C15 C16 C17 118.12(17)
C15 C16 C34 120.19(17)
C17 C16 C34 121.68(17)
C18 C17 C16 121.17(17)
C18 C17 H17 119.4
C16 C17 H17 119.4
C17 C18 C13 119.64(17)
C17 C18 C21 123.35(17)
C13 C18 C21 117.00(16)
C40 C19 C6 124.41(17)
C40 C19 C8 124.14(17)
C6 C19 C8 110.92(16)
C53 C20 C12 124.14(17)
C53 C20 C14 123.46(17)
C12 C20 C14 111.97(16)
C66 C21 C2 123.73(17)
C66 C21 C18 123.84(18)
C2 C21 C18 111.47(16)
C23 C22 C27 120.0
C23 C22 C4 120.1(3)
C27 C22 C4 119.9(3)
F1 C23 C22 122.8(4)
F1 C23 C24 117.2(4)
C22 C23 C24 120.0
F2 C24 C25 118.3(4)
F2 C24 C23 121.6(4)
C25 C24 C23 120.0
F3 C25 C24 118.1(8)
F3 C25 C26 121.9(8)
C24 C25 C26 120.0
F4 C26 C25 120.1(4)
F4 C26 C27 119.8(4)
C25 C26 C27 120.0
F5 C27 C26 119.6(4)
F5 C27 C22 120.3(4)
C26 C27 C22 120.0
C33 C28 C29 115.20(18)
C33 C28 C10 121.82(18)
C29 C28 C10 122.75(18)
F6 C29 C30 117.04(18)
F6 C29 C28 120.06(18)
C30 C29 C28 122.9(2)
F7 C30 C31 120.04(19)
F7 C30 C29 120.5(2)
C31 C30 C29 119.4(2)
F8 C31 C32 120.3(2)
F8 C31 C30 119.9(2)
C32 C31 C30 119.73(19)
F9 C32 C31 120.03(19)
F9 C32 C33 120.3(2)
C31 C32 C33 119.7(2)
F10 C33 C32 116.88(19)
F10 C33 C28 120.04(18)
C32 C33 C28 123.0(2)
C39 C34 C35 114.58(18)
C39 C34 C16 123.29(18)
C35 C34 C16 122.11(18)
F11 C35 C36 116.51(19)
F11 C35 C34 120.23(19)
C36 C35 C34 123.2(2)
F12 C36 C37 119.80(19)
F12 C36 C35 120.1(2)
C37 C36 C35 120.0(2)
F13 C37 C36 120.6(2)
F13 C37 C38 120.2(2)
C36 C37 C38 119.16(19)
F14 C38 C37 120.16(18)
F14 C38 C39 119.90(19)
C37 C38 C39 119.9(2)
F15 C39 C38 116.66(18)
F15 C39 C34 120.23(17)
C38 C39 C34 123.11(19)
C19 C40 C47 123.59(17)
C19 C40 C41 121.24(17)
C47 C40 C41 114.77(16)
C46 C41 C42 118.68(19)
C46 C41 C40 122.48(18)
C42 C41 C40 118.83(18)
C43 C42 C41 120.9(2)
C43 C42 H42 119.5
C41 C42 H42 119.5
C44 C43 C42 119.8(2)
C44 C43 H43 120.1
C42 C43 H43 120.1
C45 C44 C43 119.6(2)
C45 C44 H44 120.2
C43 C44 H44 120.2
C44 C45 C46 120.6(2)
C44 C45 H45 119.7
C46 C45 H45 119.7
C45 C46 C41 120.3(2)
C45 C46 H46 119.9
C41 C46 H46 119.9
C48 C47 C52 118.28(18)
C48 C47 C40 120.49(17)
C52 C47 C40 121.14(17)
C49 C48 C47 121.00(19)
C49 C48 H48 119.5
C47 C48 H48 119.5
C50 C49 C48 120.12(19)
C50 C49 H49 119.9
C48 C49 H49 119.9
C49 C50 C51 119.58(19)
C49 C50 H50 120.2
C51 C50 H50 120.2
C52 C51 C50 120.43(19)
C52 C51 H51 119.8
C50 C51 H51 119.8
C51 C52 C47 120.56(19)
C51 C52 H52 119.7
C47 C52 H52 119.7
C20 C53 C54 121.78(17)
C20 C53 C60 120.84(17)
C54 C53 C60 116.94(16)
C59 C54 C55 117.98(19)
C59 C54 C53 122.11(18)
C55 C54 C53 119.91(18)
C56 C55 C54 121.0(2)
C56 C55 H55 119.5
C54 C55 H55 119.5
C57 C56 C55 120.3(2)
C57 C56 H56 119.9
C55 C56 H56 119.9
C56 C57 C58 119.4(2)
C56 C57 H57 120.3
C58 C57 H57 120.3
C57 C58 C59 120.4(2)
C57 C58 H58 119.8
C59 C58 H58 119.8
C58 C59 C54 120.8(2)
C58 C59 H59 119.6
C54 C59 H59 119.6
C61 C60 C65 118.45(18)
C61 C60 C53 122.36(18)
C65 C60 C53 119.16(17)
C62 C61 C60 120.6(2)
C62 C61 H61 119.7
C60 C61 H61 119.7
C63 C62 C61 120.3(2)
C63 C62 H62 119.9
C61 C62 H62 119.9
C62 C63 C64 119.8(2)
C62 C63 H63 120.1
C64 C63 H63 120.1
C65 C64 C63 120.2(2)
C65 C64 H64 119.9
C63 C64 H64 119.9
C64 C65 C60 120.7(2)
C64 C65 H65 119.7
C60 C65 H65 119.7
C21 C66 C73 123.16(18)
C21 C66 C67 121.07(18)
C73 C66 C67 114.71(16)
C72 C67 C68 118.3(2)
C72 C67 C66 123.9(2)
C68 C67 C66 117.8(2)
C69 C68 C67 121.8(2)
C69 C68 H68 119.1
C67 C68 H68 119.1
C70 C69 C68 118.7(3)
C70 C69 H69 120.6
C68 C69 H69 120.6
C71 C70 C69 121.7(3)
C71 C70 H70 119.2
C69 C70 H70 119.2
C70 C71 C72 119.6(2)
C70 C71 H71 120.2
C72 C71 H71 120.2
C67 C72 C71 119.9(3)
C67 C72 H72 120.1
C71 C72 H72 120.1
C74 C73 C78 118.13(19)
C74 C73 C66 121.15(18)
C78 C73 C66 120.56(18)
C73 C74 C75 120.6(2)
C73 C74 H74 119.7
C75 C74 H74 119.7
C76 C75 C74 120.4(2)
C76 C75 H75 119.8
C74 C75 H75 119.8
C75 C76 C77 119.6(2)
C75 C76 H76 120.2
C77 C76 H76 120.2
C76 C77 C78 120.1(2)
C76 C77 H77 119.9
C78 C77 H77 119.9
C77 C78 C73 121.1(2)
C77 C78 H78 119.5
C73 C78 H78 119.5
C13 N1 C1 117.52(15)
C13 N1 C7 117.55(15)
C1 N1 C7 116.73(15)
C23B C22B C27B 120.0
C23B C22B C4 118.9(4)
C27B C22B C4 121.1(4)
F1B C23B C22B 120.8(5)
F1B C23B C24B 119.0(5)
C22B C23B C24B 120.0
F2B C24B C25B 120.2(5)
F2B C24B C23B 119.8(5)
C25B C24B C23B 120.0
F3B C25B C24B 121.0(9)
F3B C25B C26B 119.0(9)
C24B C25B C26B 120.0
F4B C26B C27B 120.6(5)
F4B C26B C25B 119.4(5)
C27B C26B C25B 120.0
F5B C27B C26B 117.9(5)
F5B C27B C22B 122.1(5)
C26B C27B C22B 120.0
O1 C79 H85 109.5
O1 C79 H85A 109.5
H85 C79 H85A 109.5
O1 C79 H85B 109.5
H85 C79 H85B 109.5
H85A C79 H85B 109.5
C79 O1 H1 109.5
C82 C81 C86 120.0
C82 C81 C80 120.0(2)
C86 C81 C80 119.9(2)
C83 C82 C81 120.0
C83 C82 H87 120.0
C81 C82 H87 120.0
C82 C83 C84 120.0
C82 C83 H88 120.0
C84 C83 H88 120.0
C83 C84 C85 120.0
C83 C84 H89 120.0
C85 C84 H89 120.0
C86 C85 C84 120.0
C86 C85 H90 120.0
C84 C85 H90 120.0
C85 C86 C81 120.0
C85 C86 H91 120.0
C81 C86 H91 120.0
C81 C80 H92 109.5
C81 C80 H92A 109.5
H92 C80 H92A 109.5
C81 C80 H92B 109.5
H92 C80 H92B 109.5
H92A C80 H92B 109.5

loop_
_geom_bond_atom_site_label_1
_geom_bond_atom_site_label_2
_geom_bond_distance
C1 C6 1.401(3)
C1 C2 1.406(3)
C1 N1 1.422(2)
C2 C3 1.393(3)
C2 C21 1.474(3)
C3 C4 1.391(3)
C3 H3 0.9500
C4 C5 1.388(3)
C4 C22 1.469(4)
C4 C22B 1.590(5)
C5 C6 1.392(3)
C5 H5 0.9500
C6 C19 1.472(3)
C7 C8 1.400(3)
C7 C12 1.406(3)
C7 N1 1.425(2)
C8 C9 1.388(3)
C8 C19 1.476(3)
C9 C10 1.393(3)
C9 H9 0.9500
C10 C11 1.393(3)
C10 C28 1.486(3)
C11 C12 1.396(3)
C11 H11 0.9500
C12 C20 1.475(3)
C13 C18 1.406(3)
C13 C14 1.407(3)
C13 N1 1.417(2)
C14 C15 1.390(3)
C14 C20 1.477(3)
C15 C16 1.393(3)
C15 H15 0.9500
C16 C17 1.394(3)
C16 C34 1.489(3)
C17 C18 1.389(3)
C17 H17 0.9500
C18 C21 1.479(3)
C19 C40 1.348(3)
C20 C53 1.355(3)
C21 C66 1.350(3)
C22 C23 1.3900
C22 C27 1.3900
C23 F1 1.315(3)
C23 C24 1.3900
C24 F2 1.329(3)
C24 C25 1.3900
C25 F3 1.338(4)
C25 C26 1.3900
C26 F4 1.327(3)
C26 C27 1.3900
C27 F5 1.310(3)
C28 C33 1.389(3)
C28 C29 1.393(3)
C29 F6 1.342(2)
C29 C30 1.385(3)
C30 F7 1.340(3)
C30 C31 1.375(3)
C31 F8 1.345(2)
C31 C32 1.372(3)
C32 F9 1.343(3)
C32 C33 1.381(3)
C33 F10 1.342(2)
C34 C39 1.390(3)
C34 C35 1.395(3)
C35 F11 1.340(3)
C35 C36 1.383(3)
C36 F12 1.342(3)
C36 C37 1.370(3)
C37 F13 1.344(2)
C37 C38 1.374(3)
C38 F14 1.344(3)
C38 C39 1.387(3)
C39 F15 1.342(2)
C40 C47 1.495(3)
C40 C41 1.502(3)
C41 C46 1.390(3)
C41 C42 1.395(3)
C42 C43 1.388(3)
C42 H42 0.9500
C43 C44 1.386(3)
C43 H43 0.9500
C44 C45 1.383(3)
C44 H44 0.9500
C45 C46 1.389(3)
C45 H45 0.9500
C46 H46 0.9500
C47 C48 1.391(3)
C47 C52 1.405(3)
C48 C49 1.387(3)
C48 H48 0.9500
C49 C50 1.386(3)
C49 H49 0.9500
C50 C51 1.388(3)
C50 H50 0.9500
C51 C52 1.381(3)
C51 H51 0.9500
C52 H52 0.9500
C53 C54 1.493(3)
C53 C60 1.501(3)
C54 C59 1.387(3)
C54 C55 1.393(3)
C55 C56 1.386(3)
C55 H55 0.9500
C56 C57 1.371(3)
C56 H56 0.9500
C57 C58 1.383(4)
C57 H57 0.9500
C58 C59 1.385(3)
C58 H58 0.9500
C59 H59 0.9500
C60 C61 1.392(3)
C60 C65 1.398(3)
C61 C62 1.388(3)
C61 H61 0.9500
C62 C63 1.379(3)
C62 H62 0.9500
C63 C64 1.384(3)
C63 H63 0.9500
C64 C65 1.382(3)
C64 H64 0.9500
C65 H65 0.9500
C66 C73 1.503(3)
C66 C67 1.511(3)
C67 C72 1.373(3)
C67 C68 1.409(4)
C68 C69 1.381(3)
C68 H68 0.9500
C69 C70 1.371(4)
C69 H69 0.9500
C70 C71 1.363(4)
C70 H70 0.9500
C71 C72 1.425(4)
C71 H71 0.9500
C72 H72 0.9500
C73 C74 1.394(3)
C73 C78 1.395(3)
C74 C75 1.395(3)
C74 H74 0.9500
C75 C76 1.377(4)
C75 H75 0.9500
C76 C77 1.385(3)
C76 H76 0.9500
C77 C78 1.387(3)
C77 H77 0.9500
C78 H78 0.9500
C22B C23B 1.3900
C22B C27B 1.3900
C23B F1B 1.311(4)
C23B C24B 1.3900
C24B F2B 1.327(4)
C24B C25B 1.3900
C25B F3B 1.338(4)
C25B C26B 1.3900
C26B F4B 1.329(4)
C26B C27B 1.3900
C27B F5B 1.317(4)
C79 O1 1.385(4)
C79 H85 0.9800
C79 H85A 0.9800
C79 H85B 0.9800
O1 H1 0.8400
C81 C82 1.3900
C81 C86 1.3900
C81 C80 1.640(4)
C82 C83 1.3900
C82 H87 0.9500
C83 C84 1.3900
C83 H88 0.9500
C84 C85 1.3900
C84 H89 0.9500
C85 C86 1.3900
C85 H90 0.9500
C86 H91 0.9500
C80 H92 0.9800
C80 H92A 0.9800
C80 H92B 0.9800

loop_
_geom_torsion_atom_site_label_1
_geom_torsion_atom_site_label_2
_geom_torsion_atom_site_label_3
_geom_torsion_atom_site_label_4
_geom_torsion
C6 C1 C2 C3 14.8(3)
N1 C1 C2 C3 -166.81(17)
C6 C1 C2 C21 -160.97(17)
N1 C1 C2 C21 17.4(3)
C1 C2 C3 C4 -4.5(3)
C21 C2 C3 C4 170.93(18)
C2 C3 C4 C5 -6.1(3)
C2 C3 C4 C22 174.2(3)
C2 C3 C4 C22B 176.4(3)
C3 C4 C5 C6 6.4(3)
C22 C4 C5 C6 -173.9(2)
C22B C4 C5 C6 -176.0(3)
C4 C5 C6 C1 3.9(3)
C4 C5 C6 C19 -176.39(18)
C2 C1 C6 C5 -14.4(3)
N1 C1 C6 C5 167.16(17)
C2 C1 C6 C19 165.85(17)
N1 C1 C6 C19 -12.6(3)
C12 C7 C8 C9 12.6(3)
N1 C7 C8 C9 -168.88(17)
C12 C7 C8 C19 -168.06(17)
N1 C7 C8 C19 10.4(3)
C7 C8 C9 C10 -2.4(3)
C19 C8 C9 C10 178.31(18)
C8 C9 C10 C11 -6.2(3)
C8 C9 C10 C28 172.18(18)
C9 C10 C11 C12 4.7(3)
C28 C10 C11 C12 -173.70(18)
C10 C11 C12 C7 5.4(3)
C10 C11 C12 C20 -172.20(18)
C8 C7 C12 C11 -14.0(3)
N1 C7 C12 C11 167.48(17)
C8 C7 C12 C20 163.75(17)
N1 C7 C12 C20 -14.7(3)
C18 C13 C14 C15 11.0(3)
N1 C13 C14 C15 -170.31(17)
C18 C13 C14 C20 -168.51(16)
N1 C13 C14 C20 10.1(3)
C13 C14 C15 C16 -2.9(3)
C20 C14 C15 C16 176.62(17)
C14 C15 C16 C17 -4.7(3)
C14 C15 C16 C34 176.02(18)
C15 C16 C17 C18 4.2(3)
C34 C16 C17 C18 -176.52(18)
C16 C17 C18 C13 3.9(3)
C16 C17 C18 C21 -176.48(18)
C14 C13 C18 C17 -11.6(3)
N1 C13 C18 C17 169.78(17)
C14 C13 C18 C21 168.76(17)
N1 C13 C18 C21 -9.9(3)
C5 C6 C19 C40 49.7(3)
C1 C6 C19 C40 -130.6(2)
C5 C6 C19 C8 -138.30(19)
C1 C6 C19 C8 41.4(2)
C9 C8 C19 C40 -49.2(3)
C7 C8 C19 C40 131.5(2)
C9 C8 C19 C6 138.77(18)
C7 C8 C19 C6 -40.5(2)
C11 C12 C20 C53 43.3(3)
C7 C12 C20 C53 -134.34(19)
C11 C12 C20 C14 -143.98(18)
C7 C12 C20 C14 38.4(2)
C15 C14 C20 C53 -43.1(3)
C13 C14 C20 C53 136.39(19)
C15 C14 C20 C12 144.10(18)
C13 C14 C20 C12 -36.4(2)
C3 C2 C21 C66 -50.0(3)
C1 C2 C21 C66 125.5(2)
C3 C2 C21 C18 140.86(18)
C1 C2 C21 C18 -43.6(2)
C17 C18 C21 C66 51.2(3)
C13 C18 C21 C66 -129.1(2)
C17 C18 C21 C2 -139.68(18)
C13 C18 C21 C2 40.0(2)
C5 C4 C22 C23 90.4(4)
C3 C4 C22 C23 -89.9(4)
C22B C4 C22 C23 147(10)
C5 C4 C22 C27 -87.4(4)
C3 C4 C22 C27 92.3(4)
C22B C4 C22 C27 -31(9)
C27 C22 C23 F1 -178.4(5)
C4 C22 C23 F1 3.8(5)
C27 C22 C23 C24 0.0
C4 C22 C23 C24 -177.8(4)
F1 C23 C24 F2 1.1(5)
C22 C23 C24 F2 -177.4(5)
F1 C23 C24 C25 178.5(5)
C22 C23 C24 C25 0.0
F2 C24 C25 F3 -3.1(11)
C23 C24 C25 F3 179.4(11)
F2 C24 C25 C26 177.5(5)
C23 C24 C25 C26 0.0
F3 C25 C26 F4 -2.2(12)
C24 C25 C26 F4 177.1(5)
F3 C25 C26 C27 -179.3(12)
C24 C25 C26 C27 0.0
F4 C26 C27 F5 -0.7(5)
C25 C26 C27 F5 176.5(4)
F4 C26 C27 C22 -177.1(5)
C25 C26 C27 C22 0.0
C23 C22 C27 F5 -176.4(4)
C4 C22 C27 F5 1.4(5)
C23 C22 C27 C26 0.0
C4 C22 C27 C26 177.8(4)
C9 C10 C28 C33 -127.6(2)
C11 C10 C28 C33 50.8(3)
C9 C10 C28 C29 46.6(3)
C11 C10 C28 C29 -135.0(2)
C33 C28 C29 F6 -179.71(18)
C10 C28 C29 F6 5.8(3)
C33 C28 C29 C30 0.5(3)
C10 C28 C29 C30 -174.0(2)
F6 C29 C30 F7 -0.2(3)
C28 C29 C30 F7 179.59(19)
F6 C29 C30 C31 -179.6(2)
C28 C29 C30 C31 0.1(3)
F7 C30 C31 F8 -0.6(4)
C29 C30 C31 F8 178.9(2)
F7 C30 C31 C32 -179.0(2)
C29 C30 C31 C32 0.4(4)
F8 C31 C32 F9 -1.0(4)
C30 C31 C32 F9 177.5(2)
F8 C31 C32 C33 179.9(2)
C30 C31 C32 C33 -1.6(4)
F9 C32 C33 F10 0.2(3)
C31 C32 C33 F10 179.3(2)
F9 C32 C33 C28 -176.7(2)
C31 C32 C33 C28 2.4(4)
C29 C28 C33 F10 -178.60(19)
C10 C28 C33 F10 -4.0(3)
C29 C28 C33 C32 -1.8(3)
C10 C28 C33 C32 172.8(2)
C15 C16 C34 C39 142.8(2)
C17 C16 C34 C39 -36.4(3)
C15 C16 C34 C35 -38.8(3)
C17 C16 C34 C35 142.0(2)
C39 C34 C35 F11 176.0(2)
C16 C34 C35 F11 -2.5(3)
C39 C34 C35 C36 -1.2(3)
C16 C34 C35 C36 -179.7(2)
F11 C35 C36 F12 1.7(3)
C34 C35 C36 F12 179.0(2)
F11 C35 C36 C37 -175.6(2)
C34 C35 C36 C37 1.8(4)
F12 C36 C37 F13 0.2(3)
C35 C36 C37 F13 177.4(2)
F12 C36 C37 C38 -177.9(2)
C35 C36 C37 C38 -0.6(3)
F13 C37 C38 F14 -0.4(3)
C36 C37 C38 F14 177.65(19)
F13 C37 C38 C39 -178.93(18)
C36 C37 C38 C39 -0.8(3)
F14 C38 C39 F15 2.6(3)
C37 C38 C39 F15 -178.86(18)
F14 C38 C39 C34 -177.13(19)
C37 C38 C39 C34 1.4(3)
C35 C34 C39 F15 179.91(18)
C16 C34 C39 F15 -1.6(3)
C35 C34 C39 C38 -0.3(3)
C16 C34 C39 C38 178.13(19)
C6 C19 C40 C47 169.06(17)
C8 C19 C40 C47 -1.9(3)
C6 C19 C40 C41 -3.3(3)
C8 C19 C40 C41 -174.27(17)
C19 C40 C41 C46 -93.1(2)
C47 C40 C41 C46 93.8(2)
C19 C40 C41 C42 87.8(2)
C47 C40 C41 C42 -85.2(2)
C46 C41 C42 C43 0.8(3)
C40 C41 C42 C43 179.93(18)
C41 C42 C43 C44 -0.5(3)
C42 C43 C44 C45 0.0(3)
C43 C44 C45 C46 0.0(3)
C44 C45 C46 C41 0.4(3)
C42 C41 C46 C45 -0.8(3)
C40 C41 C46 C45 -179.86(19)
C19 C40 C47 C48 133.5(2)
C41 C40 C47 C48 -53.7(2)
C19 C40 C47 C52 -49.9(3)
C41 C40 C47 C52 122.91(19)
C52 C47 C48 C49 1.8(3)
C40 C47 C48 C49 178.45(18)
C47 C48 C49 C50 -1.4(3)
C48 C49 C50 C51 0.1(3)
C49 C50 C51 C52 0.8(3)
C50 C51 C52 C47 -0.4(3)
C48 C47 C52 C51 -0.9(3)
C40 C47 C52 C51 -177.57(18)
C12 C20 C53 C54 -1.9(3)
C14 C20 C53 C54 -173.82(17)
C12 C20 C53 C60 170.23(17)
C14 C20 C53 C60 -1.6(3)
C20 C53 C54 C59 -115.3(2)
C60 C53 C54 C59 72.3(3)
C20 C53 C54 C55 63.8(3)
C60 C53 C54 C55 -108.6(2)
C59 C54 C55 C56 0.1(3)
C53 C54 C55 C56 -179.07(19)
C54 C55 C56 C57 0.0(3)
C55 C56 C57 C58 0.7(4)
C56 C57 C58 C59 -1.3(4)
C57 C58 C59 C54 1.3(4)
C55 C54 C59 C58 -0.7(4)
C53 C54 C59 C58 178.4(2)
C20 C53 C60 C61 118.4(2)
C54 C53 C60 C61 -69.1(2)
C20 C53 C60 C65 -59.7(2)
C54 C53 C60 C65 112.9(2)
C65 C60 C61 C62 3.3(3)
C53 C60 C61 C62 -174.77(19)
C60 C61 C62 C63 -1.6(3)
C61 C62 C63 C64 -1.1(3)
C62 C63 C64 C65 2.1(3)
C63 C64 C65 C60 -0.4(3)
C61 C60 C65 C64 -2.3(3)
C53 C60 C65 C64 175.81(18)
C2 C21 C66 C73 1.7(3)
C18 C21 C66 C73 169.51(18)
C2 C21 C66 C67 -165.86(19)
C18 C21 C66 C67 1.9(3)
C21 C66 C67 C72 -110.1(2)
C73 C66 C67 C72 81.3(3)
C21 C66 C67 C68 72.1(3)
C73 C66 C67 C68 -96.5(2)
C72 C67 C68 C69 -0.2(3)
C66 C67 C68 C69 177.8(2)
C67 C68 C69 C70 -0.5(4)
C68 C69 C70 C71 0.9(4)
C69 C70 C71 C72 -0.6(4)
C68 C67 C72 C71 0.5(3)
C66 C67 C72 C71 -177.3(2)
C70 C71 C72 C67 -0.1(4)
C21 C66 C73 C74 132.9(2)
C67 C66 C73 C74 -58.8(3)
C21 C66 C73 C78 -51.8(3)
C67 C66 C73 C78 116.5(2)
C78 C73 C74 C75 1.1(3)
C66 C73 C74 C75 176.6(2)
C73 C74 C75 C76 -0.2(3)
C74 C75 C76 C77 -0.4(3)
C75 C76 C77 C78 0.1(3)
C76 C77 C78 C73 0.8(3)
C74 C73 C78 C77 -1.4(3)
C66 C73 C78 C77 -176.90(19)
C18 C13 N1 C1 -18.2(2)
C14 C13 N1 C1 163.12(17)
C18 C13 N1 C7 -165.80(16)
C14 C13 N1 C7 15.6(2)
C6 C1 N1 C13 -167.28(16)
C2 C1 N1 C13 14.3(2)
C6 C1 N1 C7 -19.5(2)
C2 C1 N1 C7 162.16(16)
C8 C7 N1 C13 168.29(16)
C12 C7 N1 C13 -13.2(3)
C8 C7 N1 C1 20.5(2)
C12 C7 N1 C1 -161.03(17)
C5 C4 C22B C23B 112.0(4)
C3 C4 C22B C23B -70.5(5)
C22 C4 C22B C23B -13(9)
C5 C4 C22B C27B -67.0(5)
C3 C4 C22B C27B 110.5(4)
C22 C4 C22B C27B 169(10)
C27B C22B C23B F1B 174.8(6)
C4 C22B C23B F1B -4.2(5)
C27B C22B C23B C24B 0.0
C4 C22B C23B C24B -179.0(5)
F1B C23B C24B F2B 2.8(6)
C22B C23B C24B F2B 177.7(6)
F1B C23B C24B C25B -174.9(6)
C22B C23B C24B C25B 0.0
F2B C24B C25B F3B 1.6(12)
C23B C24B C25B F3B 179.2(11)
F2B C24B C25B C26B -177.7(6)
C23B C24B C25B C26B 0.0
F3B C25B C26B F4B -0.1(11)
C24B C25B C26B F4B 179.2(5)
F3B C25B C26B C27B -179.3(11)
C24B C25B C26B C27B 0.0
F4B C26B C27B F5B 4.1(6)
C25B C26B C27B F5B -176.8(5)
F4B C26B C27B C22B -179.1(5)
C25B C26B C27B C22B 0.0
C23B C22B C27B F5B 176.7(5)
C4 C22B C27B F5B -4.4(5)
C23B C22B C27B C26B 0.0
C4 C22B C27B C26B 179.0(5)
C86 C81 C82 C83 0.0
C80 C81 C82 C83 -178.4(2)
C81 C82 C83 C84 0.0
C82 C83 C84 C85 0.0
C83 C84 C85 C86 0.0
C84 C85 C86 C81 0.0
C82 C81 C86 C85 0.0
C80 C81 C86 C85 178.4(2)
